data_7061045
loop_
_publ_author_name
'Sato, Hiroki'
'Tsukamoto, Tadashi'
'Sogawa, Hiromitsu'
'Kuwata, Shigeki'
'Takata, Toshikazu'

_publ_section_title
;
 Ruthenium macrocycles bearing pyridine bis(carboxamide): synthesis,
 structure, and catalytic activity for hydrosilylation
;
_journal_issue 39
_journal_name_full 'New Journal of Chemistry'
_journal_page_first 18282
_journal_page_last 18289
_journal_paper_doi 10.1039/D0NJ06133F
_journal_volume 45
_journal_year 2021
_chemical_formula_moiety 'C34.3 H41.56 N3.65 O11 Ru'
_chemical_formula_sum 'C34.3 H41.56 N3.65 O11 Ru'
_chemical_formula_weight 782.05
_space_group_crystal_system triclinic
_space_group_IT_number 2
_space_group_name_Hall '-P 1'
_space_group_name_H-M_alt 'P -1'
_atom_sites_solution_hydrogens geom
_atom_sites_solution_primary direct
_atom_sites_solution_secondary difmap
_audit_update_record
;
2020-02-01 deposited with the CCDC.	2021-08-30 downloaded from the CCDC.
;
_cell_angle_alpha 68.755(18)
_cell_angle_beta 77.07(2)
_cell_angle_gamma 74.08(2)
_cell_formula_units_Z 2
_cell_length_a 10.629(4)
_cell_length_b 12.451(4)
_cell_length_c 15.252(5)
_cell_measurement_reflns_used 5630
_cell_measurement_temperature 93
_cell_measurement_theta_max 27.48
_cell_measurement_theta_min 3.03
_cell_volume 1791.6(11)
_computing_cell_refinement CrystalClear
_computing_data_collection 'CrystalClear (Rigaku Inc., 2008)'
_computing_data_reduction CrystalClear
_computing_molecular_graphics 'CrystalStructure 4.2.5'
_computing_publication_material 'CrystalStructure 4.2.5 (Rigaku, 2017)'
_computing_structure_refinement 'SHELXL Version 2014/7 (Sheldrick, 2008)'
_computing_structure_solution 'SIR92 (Altomare, et al., 1994)'
_diffrn_ambient_temperature 93
_diffrn_detector_area_resol_mean 7.111
_diffrn_measured_fraction_theta_full 0.981
_diffrn_measured_fraction_theta_max 0.956
_diffrn_measurement_device_type 'Rigaku Saturn724'
_diffrn_measurement_method \w
_diffrn_radiation_type 'Mo K\a'
_diffrn_radiation_wavelength 0.71075
_diffrn_reflns_av_R_equivalents 0.0571
_diffrn_reflns_Laue_measured_fraction_full 0.981
_diffrn_reflns_Laue_measured_fraction_max 0.956
_diffrn_reflns_limit_h_max 13
_diffrn_reflns_limit_h_min -13
_diffrn_reflns_limit_k_max 16
_diffrn_reflns_limit_k_min -15
_diffrn_reflns_limit_l_max 19
_diffrn_reflns_limit_l_min -15
_diffrn_reflns_number 14821
_diffrn_reflns_point_group_measured_fraction_full 0.981
_diffrn_reflns_point_group_measured_fraction_max 0.956
_diffrn_reflns_theta_full 25.242
_diffrn_reflns_theta_max 27.558
_diffrn_reflns_theta_min 3.026
_diffrn_standards_number 0
_exptl_absorpt_coefficient_mu 0.501
_exptl_absorpt_correction_T_max 0.975
_exptl_absorpt_correction_T_min 0.738
_exptl_absorpt_correction_type multi-scan
_exptl_absorpt_process_details 'REQAB (Rigaku, 1998)'
_exptl_crystal_colour red
_exptl_crystal_density_diffrn 1.450
_exptl_crystal_density_method 'not measured'
_exptl_crystal_description prism
_exptl_crystal_F_000 809.82
_exptl_crystal_recrystallization_method 'Re-crystallisation from solvent: dimethylformamide/water'
_exptl_crystal_size_max 0.190
_exptl_crystal_size_mid 0.050
_exptl_crystal_size_min 0.050
_refine_diff_density_max 1.29
_refine_diff_density_min -0.50
_refine_ls_extinction_method none
_refine_ls_goodness_of_fit_ref 0.986
_refine_ls_hydrogen_treatment mixed
_refine_ls_number_parameters 483
_refine_ls_number_reflns 7913
_refine_ls_number_restraints 1
_refine_ls_R_factor_all 0.0668
_refine_ls_R_factor_gt 0.0490
_refine_ls_shift/su_max 0.001
_refine_ls_structure_factor_coef Fsqd
_refine_ls_weighting_details 'w = 1/[\s^2^(Fo^2^)+(0.0526P)^2^] where P=(Fo^2^+2Fc^2^)/3'
_refine_ls_weighting_scheme calc
_refine_ls_wR_factor_gt 0.1146
_refine_ls_wR_factor_ref 0.1229
_reflns_Friedel_coverage 0.000
_reflns_number_gt 5648
_reflns_number_total 7913
_reflns_threshold_expression F^2^>2.0\s(F^2^)
_cod_data_source_file d0nj06133f2.cif
_cod_data_source_block RuMC33CO2H2O
_cod_original_cell_volume 1791.5(11)
_cod_database_code 7061045

loop_
_space_group_symop_id
_space_group_symop_operation_xyz
1 +X,+Y,+Z
2 -X,-Y,-Z

loop_
_atom_site_label
_atom_site_type_symbol
_atom_site_fract_x
_atom_site_fract_y
_atom_site_fract_z
_atom_site_U_iso_or_equiv
_atom_site_adp_type
_atom_site_occupancy
_atom_site_site_symmetry_order
_atom_site_calc_flag
_atom_site_refinement_flags_posn
_atom_site_refinement_flags_adp
_atom_site_refinement_flags_occupancy
_atom_site_disorder_assembly
_atom_site_disorder_group
Ru1 Ru 0.30849(3) 0.90895(3) 0.88389(2) 0.01949(10) Uani 1 1 d . . . . .
O1 O -0.0058(2) 0.8185(2) 1.09504(17) 0.0224(5) Uani 1 1 d . . . . .
O2 O 0.6621(2) 0.8679(2) 0.9827(2) 0.0319(6) Uani 1 1 d . . . . .
O3 O 0.1245(3) 0.5317(2) 0.73201(17) 0.0252(6) Uani 1 1 d . . . . .
O4 O 0.3463(3) 0.3505(3) 0.7039(2) 0.0403(7) Uani 1 1 d . . . . .
O5 O 0.5627(3) 0.2582(3) 0.5775(2) 0.0411(7) Uani 1 1 d . . . . .
O6 O 0.8378(2) 0.2116(2) 0.53294(18) 0.0261(6) Uani 1 1 d . . . . .
O7 O 0.9796(3) 0.3227(2) 0.61261(19) 0.0293(6) Uani 1 1 d . . . . .
O8 O 0.7510(3) 0.5913(2) 0.61910(18) 0.0263(6) Uani 1 1 d . . . . .
O9 O 0.2802(3) 1.0124(3) 0.6767(2) 0.0450(8) Uani 1 1 d . . . . .
O10 O 0.2557(2) 1.0801(2) 0.89201(19) 0.0192(5) Uani 1 1 d . . . . .
O11 O 0.3587(4) 0.7256(4) 0.9050(3) 0.0208(10) Uani 0.651(6) 1 d . . P A 1
C33 C 0.393(2) 0.684(2) 0.8350(19) 0.033(4) Uani 0.651(6) 1 d . . P A 1
H36 H 0.4024 0.7345 0.7710 0.039 Uiso 0.651(6) 1 calc R U P A 1
N4 N 0.4167(5) 0.5648(4) 0.8574(4) 0.0290(13) Uani 0.651(6) 1 d . . P A 1
C34 C 0.3857(9) 0.4784(6) 0.9522(5) 0.056(2) Uani 0.651(6) 1 d . . P A 1
H37 H 0.4679 0.4271 0.9748 0.084 Uiso 0.651(6) 1 calc R U P A 1
H38 H 0.3299 0.4306 0.9472 0.084 Uiso 0.651(6) 1 calc R U P A 1
H39 H 0.3388 0.5207 0.9972 0.084 Uiso 0.651(6) 1 calc R U P A 1
C35 C 0.4630(7) 0.5177(6) 0.7783(5) 0.0414(19) Uani 0.651(6) 1 d . . P A 1
H40 H 0.5568 0.4798 0.7785 0.062 Uiso 0.651(6) 1 calc R U P A 1
H41 H 0.4508 0.5820 0.7183 0.062 Uiso 0.651(6) 1 calc R U P A 1
H42 H 0.4123 0.4595 0.7850 0.062 Uiso 0.651(6) 1 calc R U P A 1
C36 C 0.3579(11) 0.7711(12) 0.8564(10) 0.025(3) Uani 0.349(6) 1 d D . P A 2
O12 O 0.393(3) 0.680(2) 0.848(2) 0.025(3) Uani 0.349(6) 1 d D . P A 2
N1 N 0.3242(3) 0.8523(2) 1.0245(2) 0.0181(6) Uani 1 1 d . . . . .
N2 N 0.1166(3) 0.8855(2) 0.9468(2) 0.0183(6) Uani 1 1 d . . . . .
N3 N 0.5056(3) 0.9118(3) 0.8836(2) 0.0230(7) Uani 1 1 d . . . . .
C1 C 0.0972(3) 0.8458(3) 1.0406(2) 0.0176(7) Uani 1 1 d . . . . .
C2 C 0.2174(3) 0.8301(3) 1.0859(2) 0.0181(7) Uani 1 1 d . . . . .
C3 C 0.2217(3) 0.7954(3) 1.1828(3) 0.0212(7) Uani 1 1 d . . . . .
H1 H 0.1458 0.7796 1.2278 0.025 Uiso 1 1 calc R U . . .
C4 C 0.3422(4) 0.7846(3) 1.2116(3) 0.0257(8) Uani 1 1 d . . . . .
H2 H 0.3482 0.7606 1.2774 0.031 Uiso 1 1 calc R U . . .
C5 C 0.4525(3) 0.8082(3) 1.1460(3) 0.0232(8) Uani 1 1 d . . . . .
H3 H 0.5341 0.8001 1.1659 0.028 Uiso 1 1 calc R U . . .
C6 C 0.4406(3) 0.8439(3) 1.0505(3) 0.0207(7) Uani 1 1 d . . . . .
C7 C 0.5464(3) 0.8760(3) 0.9676(3) 0.0241(8) Uani 1 1 d . . . . .
C8 C 0.0086(3) 0.8989(3) 0.8952(2) 0.0217(7) Uani 1 1 d . . . . .
H4 H -0.0005 0.9757 0.8436 0.026 Uiso 1 1 calc R U . . .
H5 H -0.0754 0.8986 0.9391 0.026 Uiso 1 1 calc R U . . .
C9 C 0.0344(3) 0.8003(3) 0.8530(2) 0.0193(7) Uani 1 1 d . . . . .
C10 C 0.0352(4) 0.6849(3) 0.9108(3) 0.0281(8) Uani 1 1 d . . . . .
H6 H 0.0164 0.6683 0.9777 0.034 Uiso 1 1 calc R U . . .
C11 C 0.0627(4) 0.5929(3) 0.8739(3) 0.0280(8) Uani 1 1 d . . . . .
H7 H 0.0609 0.5148 0.9151 0.034 Uiso 1 1 calc R U . . .
C12 C 0.0926(3) 0.6157(3) 0.7772(2) 0.0207(7) Uani 1 1 d . . . . .
C13 C 0.0915(3) 0.7297(3) 0.7176(2) 0.0220(7) Uani 1 1 d . . . . .
H8 H 0.1107 0.7456 0.6508 0.026 Uiso 1 1 calc R U . . .
C14 C 0.0626(3) 0.8208(3) 0.7552(3) 0.0235(8) Uani 1 1 d . . . . .
H9 H 0.0618 0.8990 0.7135 0.028 Uiso 1 1 calc R U . . .
C15 C 0.1364(4) 0.4098(3) 0.7882(3) 0.0283(8) Uani 1 1 d . . . . .
H10 H 0.0479 0.3911 0.8136 0.034 Uiso 1 1 calc R U . . .
H11 H 0.1845 0.3913 0.8422 0.034 Uiso 1 1 calc R U . . .
C16 C 0.2114(4) 0.3401(3) 0.7236(3) 0.0308(9) Uani 1 1 d . . . . .
H12 H 0.2060 0.2562 0.7544 0.037 Uiso 1 1 calc R U . . .
H13 H 0.1727 0.3704 0.6637 0.037 Uiso 1 1 calc R U . . .
C17 C 0.3888(4) 0.4116(4) 0.6094(3) 0.0406(10) Uani 1 1 d . . . . .
H14 H 0.4594 0.4505 0.6077 0.049 Uiso 1 1 calc R U . . .
H15 H 0.3142 0.4737 0.5820 0.049 Uiso 1 1 calc R U . . .
C18 C 0.4402(4) 0.3312(4) 0.5502(3) 0.0390(10) Uani 1 1 d . . . . .
H16 H 0.3761 0.2820 0.5598 0.047 Uiso 1 1 calc R U . . .
H17 H 0.4525 0.3783 0.4820 0.047 Uiso 1 1 calc R U . . .
C19 C 0.6294(4) 0.1920(4) 0.5161(3) 0.0381(10) Uani 1 1 d . . . . .
H18 H 0.6401 0.2451 0.4497 0.046 Uiso 1 1 calc R U . . .
H19 H 0.5778 0.1350 0.5196 0.046 Uiso 1 1 calc R U . . .
C20 C 0.7639(4) 0.1269(3) 0.5466(3) 0.0317(9) Uani 1 1 d . . . . .
H20 H 0.7535 0.0779 0.6143 0.038 Uiso 1 1 calc R U . . .
H21 H 0.8099 0.0745 0.5082 0.038 Uiso 1 1 calc R U . . .
C21 C 0.9637(4) 0.1615(3) 0.5630(3) 0.0297(9) Uani 1 1 d . . . . .
H22 H 1.0161 0.1084 0.5266 0.036 Uiso 1 1 calc R U . . .
H23 H 0.9538 0.1144 0.6312 0.036 Uiso 1 1 calc R U . . .
C22 C 1.0337(4) 0.2576(3) 0.5474(3) 0.0299(9) Uani 1 1 d . . . . .
H24 H 1.1281 0.2224 0.5538 0.036 Uiso 1 1 calc R U . . .
H25 H 1.0287 0.3125 0.4817 0.036 Uiso 1 1 calc R U . . .
C23 C 0.8713(3) 0.4186(3) 0.5836(3) 0.0249(8) Uani 1 1 d . . . . .
H26 H 0.7917 0.3894 0.5877 0.030 Uiso 1 1 calc R U . . .
H27 H 0.8934 0.4690 0.5176 0.030 Uiso 1 1 calc R U . . .
C24 C 0.8484(4) 0.4869(3) 0.6528(3) 0.0255(8) Uani 1 1 d . . . . .
H28 H 0.8165 0.4393 0.7177 0.031 Uiso 1 1 calc R U . . .
H29 H 0.9314 0.5074 0.6543 0.031 Uiso 1 1 calc R U . . .
C25 C 0.7218(3) 0.6722(3) 0.6666(3) 0.0237(8) Uani 1 1 d . . . . .
C26 C 0.7613(3) 0.6522(3) 0.7523(3) 0.0261(8) Uani 1 1 d . . . . .
H30 H 0.8139 0.5780 0.7827 0.031 Uiso 1 1 calc R U . . .
C27 C 0.7242(3) 0.7402(3) 0.7942(3) 0.0281(9) Uani 1 1 d . . . . .
H31 H 0.7521 0.7254 0.8533 0.034 Uiso 1 1 calc R U . . .
C28 C 0.6474(3) 0.8493(3) 0.7518(3) 0.0242(8) Uani 1 1 d . . . . .
C29 C 0.6092(4) 0.8684(3) 0.6647(3) 0.0255(8) Uani 1 1 d . . . . .
H32 H 0.5566 0.9426 0.6344 0.031 Uiso 1 1 calc R U . . .
C30 C 0.6461(4) 0.7821(3) 0.6213(3) 0.0274(8) Uani 1 1 d . . . . .
H33 H 0.6203 0.7974 0.5614 0.033 Uiso 1 1 calc R U . . .
C31 C 0.6038(3) 0.9437(3) 0.7997(3) 0.0271(8) Uani 1 1 d . . . . .
H34 H 0.6815 0.9543 0.8188 0.033 Uiso 1 1 calc R U . . .
H35 H 0.5656 1.0195 0.7541 0.033 Uiso 1 1 calc R U . . .
C32 C 0.2912(3) 0.9699(4) 0.7561(3) 0.0292(9) Uani 1 1 d . . . . .
H43 H 0.171(4) 1.104(3) 0.904(3) 0.019(10) Uiso 1 1 d . . . . .
H44 H 0.281(4) 1.092(4) 0.930(3) 0.027(12) Uiso 1 1 d . . . . .

loop_
_atom_site_aniso_label
_atom_site_aniso_U_11
_atom_site_aniso_U_22
_atom_site_aniso_U_33
_atom_site_aniso_U_23
_atom_site_aniso_U_13
_atom_site_aniso_U_12
Ru1 0.01358(14) 0.02679(17) 0.02392(15) -0.01594(12) -0.00077(10) -0.00433(11)
O1 0.0164(12) 0.0218(13) 0.0284(13) -0.0078(11) -0.0013(10) -0.0052(10)
O2 0.0135(12) 0.0524(17) 0.0454(17) -0.0357(15) -0.0044(11) -0.0037(12)
O3 0.0396(15) 0.0191(12) 0.0177(12) -0.0061(10) -0.0037(11) -0.0075(11)
O4 0.0316(16) 0.0483(18) 0.0368(17) -0.0137(15) -0.0124(13) 0.0044(14)
O5 0.0313(16) 0.061(2) 0.0303(15) -0.0201(15) -0.0068(12) 0.0011(14)
O6 0.0270(13) 0.0229(13) 0.0278(14) -0.0078(11) -0.0049(11) -0.0044(11)
O7 0.0307(14) 0.0256(14) 0.0346(15) -0.0167(12) -0.0091(12) 0.0025(11)
O8 0.0314(14) 0.0258(14) 0.0287(14) -0.0189(12) -0.0078(11) -0.0001(11)
O9 0.0437(18) 0.074(2) 0.0231(15) -0.0191(16) -0.0027(13) -0.0183(16)
O10 0.0139(12) 0.0217(13) 0.0264(14) -0.0124(11) -0.0043(10) -0.0030(10)
O11 0.026(2) 0.017(2) 0.023(2) -0.013(2) -0.0112(19) 0.0034(17)
C33 0.030(5) 0.038(8) 0.048(10) -0.038(8) 0.006(6) -0.012(5)
N4 0.028(3) 0.028(3) 0.037(3) -0.020(2) -0.009(2) 0.000(2)
C34 0.083(6) 0.032(4) 0.049(5) -0.008(3) -0.008(4) -0.014(4)
C35 0.039(4) 0.044(4) 0.056(5) -0.038(4) 0.008(3) -0.015(3)
C36 0.014(5) 0.033(6) 0.026(5) -0.005(5) -0.003(4) -0.006(5)
O12 0.014(5) 0.033(6) 0.026(5) -0.005(5) -0.003(4) -0.006(5)
N1 0.0142(13) 0.0171(14) 0.0265(15) -0.0112(12) -0.0054(11) -0.0011(11)
N2 0.0145(13) 0.0217(15) 0.0244(15) -0.0147(13) -0.0025(11) -0.0032(11)
N3 0.0140(14) 0.0370(18) 0.0281(16) -0.0245(15) 0.0017(12) -0.0061(13)
C1 0.0153(15) 0.0143(16) 0.0260(18) -0.0107(14) -0.0028(13) -0.0018(13)
C2 0.0198(16) 0.0125(16) 0.0241(17) -0.0084(14) -0.0034(13) -0.0030(13)
C3 0.0234(17) 0.0161(17) 0.0258(18) -0.0090(15) -0.0049(14) -0.0024(14)
C4 0.032(2) 0.0189(18) 0.0264(19) -0.0055(15) -0.0129(16) -0.0015(15)
C5 0.0212(17) 0.0215(18) 0.031(2) -0.0137(16) -0.0109(15) 0.0012(14)
C6 0.0150(16) 0.0193(17) 0.035(2) -0.0186(16) -0.0072(14) 0.0018(13)
C7 0.0145(16) 0.0285(19) 0.040(2) -0.0264(18) -0.0033(15) -0.0003(14)
C8 0.0177(16) 0.0265(19) 0.0240(17) -0.0114(15) -0.0035(14) -0.0046(14)
C9 0.0143(16) 0.0241(18) 0.0246(17) -0.0108(15) -0.0041(13) -0.0070(13)
C10 0.038(2) 0.032(2) 0.0171(17) -0.0077(16) 0.0001(15) -0.0156(17)
C11 0.044(2) 0.0224(19) 0.0192(18) -0.0064(15) -0.0004(16) -0.0139(17)
C12 0.0208(17) 0.0238(18) 0.0219(17) -0.0108(15) -0.0042(14) -0.0060(14)
C13 0.0264(18) 0.0241(19) 0.0158(16) -0.0067(14) -0.0043(14) -0.0044(15)
C14 0.0255(18) 0.0215(18) 0.0234(18) -0.0043(15) -0.0076(14) -0.0054(15)
C15 0.040(2) 0.0207(19) 0.0267(19) -0.0057(16) -0.0068(17) -0.0105(16)
C16 0.037(2) 0.0229(19) 0.032(2) -0.0081(17) -0.0071(17) -0.0053(17)
C17 0.036(2) 0.039(2) 0.046(3) -0.012(2) -0.003(2) -0.0114(19)
C18 0.041(2) 0.047(3) 0.029(2) -0.008(2) -0.0102(18) -0.011(2)
C19 0.038(2) 0.043(3) 0.039(2) -0.015(2) -0.0078(19) -0.012(2)
C20 0.033(2) 0.030(2) 0.038(2) -0.0160(18) -0.0038(17) -0.0089(17)
C21 0.029(2) 0.0233(19) 0.036(2) -0.0141(17) -0.0014(17) -0.0016(16)
C22 0.0254(19) 0.028(2) 0.040(2) -0.0208(18) 0.0018(17) -0.0030(16)
C23 0.0260(19) 0.0231(19) 0.0293(19) -0.0142(16) -0.0050(15) -0.0023(15)
C24 0.030(2) 0.0210(18) 0.0265(19) -0.0093(16) -0.0045(15) -0.0051(15)
C25 0.0220(18) 0.030(2) 0.0266(19) -0.0180(17) 0.0034(14) -0.0099(15)
C26 0.0219(18) 0.033(2) 0.0273(19) -0.0172(17) -0.0016(15) -0.0032(16)
C27 0.0199(18) 0.044(2) 0.0267(19) -0.0223(18) -0.0016(15) -0.0037(17)
C28 0.0166(16) 0.033(2) 0.0308(19) -0.0219(17) 0.0057(14) -0.0099(15)
C29 0.0235(18) 0.0267(19) 0.0289(19) -0.0141(16) 0.0019(15) -0.0068(15)
C30 0.030(2) 0.030(2) 0.0251(19) -0.0134(16) -0.0034(15) -0.0057(17)
C31 0.0181(17) 0.039(2) 0.035(2) -0.0249(18) 0.0061(15) -0.0126(16)
C32 0.0169(17) 0.046(2) 0.034(2) -0.0238(19) 0.0026(15) -0.0122(16)

loop_
_atom_type_symbol
_atom_type_description
_atom_type_scat_dispersion_real
_atom_type_scat_dispersion_imag
_atom_type_scat_source
C C 0.0033 0.0016
;
International Tables for Crystallography
(Vol. C, Tables 4.2.6.8 and 6.1.1.4)
;
H H 0.0000 0.0000
;
International Tables for Crystallography
(Vol. C, Table 6.1.1.4)
;
N N 0.0061 0.0033
;
International Tables for Crystallography
(Vol. C, Tables 4.2.6.8 and 6.1.1.4)
;
O O 0.0106 0.0060
;
International Tables for Crystallography
(Vol. C, Tables 4.2.6.8 and 6.1.1.4)
;
Ru Ru -1.2594 0.8363
;
International Tables for Crystallography
(Vol. C, Tables 4.2.6.8 and 6.1.1.4)
;

loop_
_geom_angle_atom_site_label_1
_geom_angle_atom_site_label_2
_geom_angle_atom_site_label_3
_geom_angle
_geom_angle_site_symmetry_1
_geom_angle_site_symmetry_3
_geom_angle_publ_flag
C36 Ru1 C32 81.5(5) . . ?
C36 Ru1 N1 102.0(5) . . ?
C32 Ru1 N1 176.47(14) . . ?
C36 Ru1 O10 170.9(5) . . ?
C32 Ru1 O10 89.63(14) . . ?
N1 Ru1 O10 86.85(11) . . ?
C36 Ru1 N2 94.5(4) . . ?
C32 Ru1 N2 101.96(14) . . ?
N1 Ru1 N2 77.98(11) . . ?
O10 Ru1 N2 89.40(10) . . ?
C36 Ru1 N3 92.1(4) . . ?
C32 Ru1 N3 102.68(14) . . ?
N1 Ru1 N3 77.24(11) . . ?
O10 Ru1 N3 87.73(11) . . ?
N2 Ru1 N3 155.17(12) . . ?
C32 Ru1 O11 101.48(17) . . ?
N1 Ru1 O11 82.04(14) . . ?
O10 Ru1 O11 168.76(14) . . ?
N2 Ru1 O11 86.63(14) . . ?
N3 Ru1 O11 91.47(14) . . ?
C12 O3 C15 119.1(3) . . ?
C17 O4 C16 115.2(3) . . ?
C19 O5 C18 113.1(3) . . ?
C20 O6 C21 113.4(3) . . ?
C23 O7 C22 114.5(3) . . ?
C25 O8 C24 116.7(3) . . ?
Ru1 O10 H43 113(2) . . ?
Ru1 O10 H44 119(3) . . ?
H43 O10 H44 102(4) . . ?
C33 O11 Ru1 122.0(12) . . ?
O11 C33 N4 117(2) . . ?
O11 C33 H36 121.7 . . ?
N4 C33 H36 121.7 . . ?
C33 N4 C35 116.6(12) . . ?
C33 N4 C34 126.8(11) . . ?
C35 N4 C34 116.1(5) . . ?
N4 C34 H37 109.5 . . ?
N4 C34 H38 109.5 . . ?
H37 C34 H38 109.5 . . ?
N4 C34 H39 109.5 . . ?
H37 C34 H39 109.5 . . ?
H38 C34 H39 109.5 . . ?
N4 C35 H40 109.5 . . ?
N4 C35 H41 109.5 . . ?
H40 C35 H41 109.5 . . ?
N4 C35 H42 109.5 . . ?
H40 C35 H42 109.5 . . ?
H41 C35 H42 109.5 . . ?
O12 C36 Ru1 173(2) . . ?
C2 N1 C6 123.5(3) . . ?
C2 N1 Ru1 117.9(2) . . ?
C6 N1 Ru1 118.6(2) . . ?
C1 N2 C8 118.5(3) . . ?
C1 N2 Ru1 115.8(2) . . ?
C8 N2 Ru1 125.3(2) . . ?
C7 N3 C31 116.8(3) . . ?
C7 N3 Ru1 116.7(2) . . ?
C31 N3 Ru1 126.4(2) . . ?
O1 C1 N2 128.4(3) . . ?
O1 C1 C2 117.8(3) . . ?
N2 C1 C2 113.8(3) . . ?
N1 C2 C3 120.1(3) . . ?
N1 C2 C1 114.4(3) . . ?
C3 C2 C1 125.5(3) . . ?
C2 C3 C4 117.5(3) . . ?
C2 C3 H1 121.3 . . ?
C4 C3 H1 121.3 . . ?
C5 C4 C3 121.3(3) . . ?
C5 C4 H2 119.4 . . ?
C3 C4 H2 119.4 . . ?
C4 C5 C6 118.1(3) . . ?
C4 C5 H3 120.9 . . ?
C6 C5 H3 120.9 . . ?
N1 C6 C5 119.5(3) . . ?
N1 C6 C7 113.5(3) . . ?
C5 C6 C7 127.0(3) . . ?
O2 C7 N3 126.4(4) . . ?
O2 C7 C6 119.6(3) . . ?
N3 C7 C6 113.9(3) . . ?
N2 C8 C9 111.4(3) . . ?
N2 C8 H4 109.4 . . ?
C9 C8 H4 109.4 . . ?
N2 C8 H5 109.4 . . ?
C9 C8 H5 109.4 . . ?
H4 C8 H5 108.0 . . ?
C10 C9 C14 117.1(3) . . ?
C10 C9 C8 121.1(3) . . ?
C14 C9 C8 121.8(3) . . ?
C9 C10 C11 122.0(3) . . ?
C9 C10 H6 119.0 . . ?
C11 C10 H6 119.0 . . ?
C12 C11 C10 119.5(3) . . ?
C12 C11 H7 120.3 . . ?
C10 C11 H7 120.3 . . ?
C11 C12 C13 120.0(3) . . ?
C11 C12 O3 125.0(3) . . ?
C13 C12 O3 115.0(3) . . ?
C12 C13 C14 120.0(3) . . ?
C12 C13 H8 120.0 . . ?
C14 C13 H8 120.0 . . ?
C13 C14 C9 121.4(3) . . ?
C13 C14 H9 119.3 . . ?
C9 C14 H9 119.3 . . ?
O3 C15 C16 106.5(3) . . ?
O3 C15 H10 110.4 . . ?
C16 C15 H10 110.4 . . ?
O3 C15 H11 110.4 . . ?
C16 C15 H11 110.4 . . ?
H10 C15 H11 108.6 . . ?
O4 C16 C15 108.9(3) . . ?
O4 C16 H12 109.9 . . ?
C15 C16 H12 109.9 . . ?
O4 C16 H13 109.9 . . ?
C15 C16 H13 109.9 . . ?
H12 C16 H13 108.3 . . ?
O4 C17 C18 111.9(4) . . ?
O4 C17 H14 109.2 . . ?
C18 C17 H14 109.2 . . ?
O4 C17 H15 109.2 . . ?
C18 C17 H15 109.2 . . ?
H14 C17 H15 107.9 . . ?
O5 C18 C17 108.7(3) . . ?
O5 C18 H16 109.9 . . ?
C17 C18 H16 109.9 . . ?
O5 C18 H17 109.9 . . ?
C17 C18 H17 109.9 . . ?
H16 C18 H17 108.3 . . ?
O5 C19 C20 108.3(3) . . ?
O5 C19 H18 110.0 . . ?
C20 C19 H18 110.0 . . ?
O5 C19 H19 110.0 . . ?
C20 C19 H19 110.0 . . ?
H18 C19 H19 108.4 . . ?
O6 C20 C19 108.0(3) . . ?
O6 C20 H20 110.1 . . ?
C19 C20 H20 110.1 . . ?
O6 C20 H21 110.1 . . ?
C19 C20 H21 110.1 . . ?
H20 C20 H21 108.4 . . ?
O6 C21 C22 109.6(3) . . ?
O6 C21 H22 109.8 . . ?
C22 C21 H22 109.8 . . ?
O6 C21 H23 109.8 . . ?
C22 C21 H23 109.8 . . ?
H22 C21 H23 108.2 . . ?
O7 C22 C21 113.0(3) . . ?
O7 C22 H24 109.0 . . ?
C21 C22 H24 109.0 . . ?
O7 C22 H25 109.0 . . ?
C21 C22 H25 109.0 . . ?
H24 C22 H25 107.8 . . ?
O7 C23 C24 104.7(3) . . ?
O7 C23 H26 110.8 . . ?
C24 C23 H26 110.8 . . ?
O7 C23 H27 110.8 . . ?
C24 C23 H27 110.8 . . ?
H26 C23 H27 108.9 . . ?
O8 C24 C23 106.2(3) . . ?
O8 C24 H28 110.5 . . ?
C23 C24 H28 110.5 . . ?
O8 C24 H29 110.5 . . ?
C23 C24 H29 110.5 . . ?
H28 C24 H29 108.7 . . ?
O8 C25 C26 125.2(3) . . ?
O8 C25 C30 115.0(3) . . ?
C26 C25 C30 119.8(3) . . ?
C25 C26 C27 120.0(4) . . ?
C25 C26 H30 120.0 . . ?
C27 C26 H30 120.0 . . ?
C28 C27 C26 121.5(4) . . ?
C28 C27 H31 119.3 . . ?
C26 C27 H31 119.3 . . ?
C27 C28 C29 117.7(3) . . ?
C27 C28 C31 121.1(3) . . ?
C29 C28 C31 121.2(3) . . ?
C30 C29 C28 121.7(4) . . ?
C30 C29 H32 119.2 . . ?
C28 C29 H32 119.2 . . ?
C29 C30 C25 119.2(4) . . ?
C29 C30 H33 120.4 . . ?
C25 C30 H33 120.4 . . ?
N3 C31 C28 111.2(3) . . ?
N3 C31 H34 109.4 . . ?
C28 C31 H34 109.4 . . ?
N3 C31 H35 109.4 . . ?
C28 C31 H35 109.4 . . ?
H34 C31 H35 108.0 . . ?
O9 C32 Ru1 177.3(4) . . ?

loop_
_geom_bond_atom_site_label_1
_geom_bond_atom_site_label_2
_geom_bond_distance
_geom_bond_site_symmetry_2
_geom_bond_publ_flag
Ru1 C36 1.824(13) . ?
Ru1 C32 1.849(4) . ?
Ru1 N1 2.031(3) . ?
Ru1 O10 2.092(3) . ?
Ru1 N2 2.101(3) . ?
Ru1 N3 2.104(3) . ?
Ru1 O11 2.116(4) . ?
O1 C1 1.263(4) . ?
O2 C7 1.270(4) . ?
O3 C12 1.381(4) . ?
O3 C15 1.434(4) . ?
O4 C17 1.401(5) . ?
O4 C16 1.430(5) . ?
O5 C19 1.415(5) . ?
O5 C18 1.419(5) . ?
O6 C20 1.413(4) . ?
O6 C21 1.413(4) . ?
O7 C23 1.427(4) . ?
O7 C22 1.432(4) . ?
O8 C25 1.375(4) . ?
O8 C24 1.429(4) . ?
O9 C32 1.152(5) . ?
O10 H43 0.86(4) . ?
O10 H44 0.77(4) . ?
O11 C33 1.288(19) . ?
C33 N4 1.36(2) . ?
C33 H36 0.9500 . ?
N4 C35 1.460(7) . ?
N4 C34 1.487(9) . ?
C34 H37 0.9800 . ?
C34 H38 0.9800 . ?
C34 H39 0.9800 . ?
C35 H40 0.9800 . ?
C35 H41 0.9800 . ?
C35 H42 0.9800 . ?
C36 O12 1.142(18) . ?
N1 C2 1.322(4) . ?
N1 C6 1.348(4) . ?
N2 C1 1.321(4) . ?
N2 C8 1.472(4) . ?
N3 C7 1.327(5) . ?
N3 C31 1.465(4) . ?
C1 C2 1.520(4) . ?
C2 C3 1.389(5) . ?
C3 C4 1.402(5) . ?
C3 H1 0.9500 . ?
C4 C5 1.382(5) . ?
C4 H2 0.9500 . ?
C5 C6 1.385(5) . ?
C5 H3 0.9500 . ?
C6 C7 1.505(5) . ?
C8 C9 1.518(5) . ?
C8 H4 0.9900 . ?
C8 H5 0.9900 . ?
C9 C10 1.385(5) . ?
C9 C14 1.396(5) . ?
C10 C11 1.386(5) . ?
C10 H6 0.9500 . ?
C11 C12 1.377(5) . ?
C11 H7 0.9500 . ?
C12 C13 1.379(5) . ?
C13 C14 1.382(5) . ?
C13 H8 0.9500 . ?
C14 H9 0.9500 . ?
C15 C16 1.499(5) . ?
C15 H10 0.9900 . ?
C15 H11 0.9900 . ?
C16 H12 0.9900 . ?
C16 H13 0.9900 . ?
C17 C18 1.500(6) . ?
C17 H14 0.9900 . ?
C17 H15 0.9900 . ?
C18 H16 0.9900 . ?
C18 H17 0.9900 . ?
C19 C20 1.518(5) . ?
C19 H18 0.9900 . ?
C19 H19 0.9900 . ?
C20 H20 0.9900 . ?
C20 H21 0.9900 . ?
C21 C22 1.499(5) . ?
C21 H22 0.9900 . ?
C21 H23 0.9900 . ?
C22 H24 0.9900 . ?
C22 H25 0.9900 . ?
C23 C24 1.522(5) . ?
C23 H26 0.9900 . ?
C23 H27 0.9900 . ?
C24 H28 0.9900 . ?
C24 H29 0.9900 . ?
C25 C26 1.378(5) . ?
C25 C30 1.400(5) . ?
C26 C27 1.387(5) . ?
C26 H30 0.9500 . ?
C27 C28 1.386(5) . ?
C27 H31 0.9500 . ?
C28 C29 1.395(5) . ?
C28 C31 1.516(5) . ?
C29 C30 1.384(5) . ?
C29 H32 0.9500 . ?
C30 H33 0.9500 . ?
C31 H34 0.9900 . ?
C31 H35 0.9900 . ?

loop_
_geom_hbond_atom_site_label_D
_geom_hbond_atom_site_label_H
_geom_hbond_atom_site_label_A
_geom_hbond_site_symmetry_D
_geom_hbond_site_symmetry_H
_geom_hbond_site_symmetry_A
_geom_hbond_distance_DA
_geom_hbond_distance_DH
_geom_hbond_distance_HA
_geom_hbond_angle_DHA
_geom_hbond_publ_flag
O10 H43 O1 . . 2_577 2.606(3) 0.86(4) 1.76(4) 166(3) no
O10 H44 O2 . . 2_677 2.607(5) 0.77(5) 1.84(5) 176(4) no

loop_
_geom_torsion_atom_site_label_1
_geom_torsion_atom_site_label_2
_geom_torsion_atom_site_label_3
_geom_torsion_atom_site_label_4
_geom_torsion
_geom_torsion_site_symmetry_1
_geom_torsion_site_symmetry_2
_geom_torsion_site_symmetry_3
_geom_torsion_site_symmetry_4
_geom_torsion_publ_flag
Ru1 O11 C33 N4 -176.6(11) . . . . ?
O11 C33 N4 C35 -176.8(13) . . . . ?
O11 C33 N4 C34 11(3) . . . . ?
C8 N2 C1 O1 -1.6(5) . . . . ?
Ru1 N2 C1 O1 -175.9(3) . . . . ?
C8 N2 C1 C2 177.2(2) . . . . ?
Ru1 N2 C1 C2 2.9(3) . . . . ?
C6 N1 C2 C3 -0.4(5) . . . . ?
Ru1 N1 C2 C3 -177.6(2) . . . . ?
C6 N1 C2 C1 179.7(3) . . . . ?
Ru1 N1 C2 C1 2.6(4) . . . . ?
O1 C1 C2 N1 175.3(3) . . . . ?
N2 C1 C2 N1 -3.6(4) . . . . ?
O1 C1 C2 C3 -4.5(5) . . . . ?
N2 C1 C2 C3 176.5(3) . . . . ?
N1 C2 C3 C4 -0.4(5) . . . . ?
C1 C2 C3 C4 179.4(3) . . . . ?
C2 C3 C4 C5 0.3(5) . . . . ?
C3 C4 C5 C6 0.5(5) . . . . ?
C2 N1 C6 C5 1.3(5) . . . . ?
Ru1 N1 C6 C5 178.4(2) . . . . ?
C2 N1 C6 C7 -178.8(3) . . . . ?
Ru1 N1 C6 C7 -1.6(4) . . . . ?
C4 C5 C6 N1 -1.3(5) . . . . ?
C4 C5 C6 C7 178.8(3) . . . . ?
C31 N3 C7 O2 0.8(5) . . . . ?
Ru1 N3 C7 O2 177.8(3) . . . . ?
C31 N3 C7 C6 -179.5(3) . . . . ?
Ru1 N3 C7 C6 -2.5(4) . . . . ?
N1 C6 C7 O2 -177.6(3) . . . . ?
C5 C6 C7 O2 2.3(5) . . . . ?
N1 C6 C7 N3 2.7(4) . . . . ?
C5 C6 C7 N3 -177.4(3) . . . . ?
C1 N2 C8 C9 -103.7(3) . . . . ?
Ru1 N2 C8 C9 70.0(3) . . . . ?
N2 C8 C9 C10 66.9(4) . . . . ?
N2 C8 C9 C14 -110.9(4) . . . . ?
C14 C9 C10 C11 0.0(5) . . . . ?
C8 C9 C10 C11 -177.9(3) . . . . ?
C9 C10 C11 C12 1.3(6) . . . . ?
C10 C11 C12 C13 -1.8(6) . . . . ?
C10 C11 C12 O3 178.5(3) . . . . ?
C15 O3 C12 C11 -4.2(5) . . . . ?
C15 O3 C12 C13 176.1(3) . . . . ?
C11 C12 C13 C14 1.1(5) . . . . ?
O3 C12 C13 C14 -179.2(3) . . . . ?
C12 C13 C14 C9 0.2(5) . . . . ?
C10 C9 C14 C13 -0.7(5) . . . . ?
C8 C9 C14 C13 177.2(3) . . . . ?
C12 O3 C15 C16 -162.5(3) . . . . ?
C17 O4 C16 C15 -113.4(4) . . . . ?
O3 C15 C16 O4 71.8(4) . . . . ?
C16 O4 C17 C18 -88.4(4) . . . . ?
C19 O5 C18 C17 -170.7(4) . . . . ?
O4 C17 C18 O5 -70.9(5) . . . . ?
C18 O5 C19 C20 174.6(3) . . . . ?
C21 O6 C20 C19 177.4(3) . . . . ?
O5 C19 C20 O6 -64.4(4) . . . . ?
C20 O6 C21 C22 -179.1(3) . . . . ?
C23 O7 C22 C21 -86.4(4) . . . . ?
O6 C21 C22 O7 72.1(4) . . . . ?
C22 O7 C23 C24 -169.7(3) . . . . ?
C25 O8 C24 C23 -174.9(3) . . . . ?
O7 C23 C24 O8 173.3(3) . . . . ?
C24 O8 C25 C26 -11.7(5) . . . . ?
C24 O8 C25 C30 168.2(3) . . . . ?
O8 C25 C26 C27 -179.1(3) . . . . ?
C30 C25 C26 C27 1.0(6) . . . . ?
C25 C26 C27 C28 0.0(6) . . . . ?
C26 C27 C28 C29 -0.6(5) . . . . ?
C26 C27 C28 C31 178.1(3) . . . . ?
C27 C28 C29 C30 0.0(5) . . . . ?
C31 C28 C29 C30 -178.6(3) . . . . ?
C28 C29 C30 C25 1.1(6) . . . . ?
O8 C25 C30 C29 178.5(3) . . . . ?
C26 C25 C30 C29 -1.6(6) . . . . ?
C7 N3 C31 C28 105.5(4) . . . . ?
Ru1 N3 C31 C28 -71.2(4) . . . . ?
C27 C28 C31 N3 -70.1(4) . . . . ?
C29 C28 C31 N3 108.5(4) . . . . ?
